data_2106420
loop_
_publ_author_name
'Preut, H.'
'Haupt, H.J.'

_publ_section_title
;
 Octacarbonylbis(mue-(iodo(pentacarbonylmanganio)
 germanium(IVs)-dimanganese
;
_journal_name_full 'Acta Crystallographica B (24,1968-38,1982)'
_journal_page_first 678
_journal_page_last 680
_journal_volume 36
_journal_year 1980
_chemical_formula_sum 'C18 Ge2 I2 Mn4 O18'
_chemical_name_systematic '(Mn2 (C O)8 (Ge Mn (C O)5 I)2)'
_space_group_IT_number 14
_symmetry_space_group_name_Hall '-P 2ybc'
_symmetry_space_group_name_H-M 'P 1 21/c 1'
_cell_angle_alpha 90
_cell_angle_beta 61.4
_cell_angle_gamma 90
_cell_formula_units_Z 2
_cell_length_a 8.987
_cell_length_b 12.19
_cell_length_c 15.659
_cell_volume 1506.151
_citation_journal_id_ASTM ACBCAR
_cod_data_source_file Preut_ACBCAR_1980_888.cif
_cod_data_source_block C18Ge2I2Mn4O18
_cod_database_code 2106420

loop_
_symmetry_equiv_pos_as_xyz
x,y,z
-x,y+1/2,-z+1/2
-x,-y,-z
x,-y-1/2,z-1/2

loop_
_atom_site_label
_atom_site_type_symbol
_atom_site_fract_x
_atom_site_fract_y
_atom_site_fract_z
_atom_site_occupancy
_atom_site_U_iso_or_equiv
O3 O 0.3811 0.3145 0.5807 1 0.0
O9 O -0.1977 0.646 0.7674 1 0.0
Mn2 Mn 0.3004 0.2056 0.4373 1 0.0
O5 O 0.202 0.1029 0.2958 1 0.0
C3 C 0.3505 0.2762 0.5259 1 0.0
C6 C -0.2711 0.4557 0.6286 1 0.0
Mn1 Mn -0.0525 0.4887 0.6038 1 0.0
I1 I -0.1887 0.208 0.5026 1 0.0
O1 O 0.5689 0.0378 0.3905 1 0.0
C1 C 0.4703 0.1044 0.4088 1 0.0
O2 O 0.0534 0.0709 0.6044 1 0.0
C8 C 0.1629 0.5237 0.584 1 0.0
O4 O 0.5433 0.3435 0.2729 1 0.0
C7 C -0.0627 0.3728 0.6787 1 0.0
O7 O -0.0852 0.3015 0.7305 1 0.0
O8 O 0.2896 0.5444 0.5773 1 0.0
Ge1 Ge 0.0613 0.3392 0.4802 1 0.0
C4 C 0.4494 0.295 0.3345 1 0.0
C9 C -0.1388 0.5879 0.7023 1 0.0
C2 C 0.1412 0.1208 0.541 1 0.0
O6 O -0.4067 0.437 0.6505 1 0.0
C5 C 0.2377 0.1411 0.351 1 0.0
